data_7011324
loop_
_publ_author_name
'Yann Dussart'
'Charlie Harding'
'Pia Dalgaard'
'Christine McKenzie'
'Renuka Kadirvelraj'
'Vickie McKee'
'Jane Nelson'

_publ_section_title
;
 Cascade chemistry in azacryptand cages: bridging carbonates and
 methylcarbonates
;
_journal_issue 8
_journal_name_full 'J. Chem. Soc., Dalton Trans.'
_journal_page_first 1704
_journal_page_last 1713
_journal_paper_doi 10.1039/b110449g
_journal_year 2002
_chemical_formula_sum 'C41.5 H62.25 Cl3 N9.75 Ni2 O15'
_chemical_formula_weight 1161.53
_chemical_name_systematic
; 
? 
;
_space_group_IT_number 14
_symmetry_cell_setting monoclinic
_symmetry_space_group_name_Hall '-P 2yn'
_symmetry_space_group_name_H-M 'P 1 21/n 1'
_atom_sites_solution_hydrogens geom
_atom_sites_solution_primary direct
_atom_sites_solution_secondary difmap
_audit_creation_method SHELXL-97
_cell_angle_alpha 90.00
_cell_angle_beta 112.757(12)
_cell_angle_gamma 90.00
_cell_formula_units_Z 4
_cell_length_a 16.790(3)
_cell_length_b 17.247(3)
_cell_length_c 19.352(3)
_cell_measurement_reflns_used 25
_cell_measurement_temperature 150(2)
_cell_measurement_theta_max 12.46
_cell_measurement_theta_min 5.19
_cell_volume 5167.7(16)
_computing_cell_refinement 'Bruker XSCANS'
_computing_data_collection 'Bruker XSCANS'
_computing_data_reduction 'Bruker SHELXTL'
_computing_molecular_graphics 'Bruker SHELXTL'
_computing_publication_material 'Bruker SHELXTL'
_computing_structure_refinement 'SHELXL-97 (Sheldrick, 1997)'
_computing_structure_solution 'SHELXS-97 (Sheldrick, 1990)'
_diffrn_ambient_temperature 150(2)
_diffrn_measured_fraction_theta_full 0.989
_diffrn_measured_fraction_theta_max 0.989
_diffrn_measurement_device_type 'Bruker P4'
_diffrn_measurement_method '\w scans'
_diffrn_radiation_monochromator graphite
_diffrn_radiation_source 'fine-focus sealed tube'
_diffrn_radiation_type MoK\a
_diffrn_radiation_wavelength 0.71073
_diffrn_reflns_av_R_equivalents 0.0427
_diffrn_reflns_av_sigmaI/netI 0.1186
_diffrn_reflns_limit_h_max 18
_diffrn_reflns_limit_h_min 0
_diffrn_reflns_limit_k_max 0
_diffrn_reflns_limit_k_min -18
_diffrn_reflns_limit_l_max 19
_diffrn_reflns_limit_l_min -20
_diffrn_reflns_number 6962
_diffrn_reflns_theta_full 22.50
_diffrn_reflns_theta_max 22.50
_diffrn_reflns_theta_min 2.05
_diffrn_standards_interval_count 97
_diffrn_standards_number 3
_exptl_absorpt_coefficient_mu 0.957
_exptl_absorpt_correction_T_max 0.98914
_exptl_absorpt_correction_T_min 0.78922
_exptl_absorpt_correction_type empirical
_exptl_crystal_colour green
_exptl_crystal_density_diffrn 1.493
_exptl_crystal_density_method 'not measured'
_exptl_crystal_description irregular
_exptl_crystal_F_000 2426
_exptl_crystal_size_max .3
_exptl_crystal_size_mid .25
_exptl_crystal_size_min .2
_refine_diff_density_max 0.964
_refine_diff_density_min -0.640
_refine_diff_density_rms 0.109
_refine_ls_extinction_method none
_refine_ls_goodness_of_fit_ref 1.035
_refine_ls_hydrogen_treatment mixed
_refine_ls_matrix_type full
_refine_ls_number_parameters 738
_refine_ls_number_reflns 6694
_refine_ls_number_restraints 1515
_refine_ls_restrained_S_all 1.010
_refine_ls_R_factor_all 0.1621
_refine_ls_R_factor_gt 0.0814
_refine_ls_shift/su_max 0.683
_refine_ls_shift/su_mean 0.010
_refine_ls_structure_factor_coef Fsqd
_refine_ls_weighting_details 'calc w=1/[\s^2^(Fo^2^)+(0.1071P)^2^+15.9739P] where P=(Fo^2^+2Fc^2^)/3'
_refine_ls_weighting_scheme calc
_refine_ls_wR_factor_gt 0.1891
_refine_ls_wR_factor_ref 0.2332
_reflns_number_gt 3651
_reflns_number_total 6694
_reflns_threshold_expression >2sigma(I)
_cod_data_source_file b110449g.txt
_cod_data_source_block Complex_4
_cod_depositor_comments
;
The following automatic conversions were performed:
'_symmetry_cell_setting' value 'Monoclinic' changed to 'monoclinic'
according to '/home/saulius/struct/CIF-dictionaries/cif_core.dic'
dictionary named 'cif_core.dic' version 2.4.1 from 2010-06-29.

Automatic conversion script
Id: cif_fix_enum 1527 2010-12-29 10:47:43Z saulius 
;
_cod_original_cell_volume 5167.5(15)
_cod_original_sg_symbol_H-M P21/n
_cod_original_formula_sum 'C41.50 H62.25 Cl3 N9.75 Ni2 O15'
_cod_database_code 7011324

loop_
_symmetry_equiv_pos_as_xyz
'x, y, z'
'-x+1/2, y+1/2, -z+1/2'
'-x, -y, -z'
'x-1/2, -y-1/2, z-1/2'

loop_
_atom_site_label
_atom_site_type_symbol
_atom_site_fract_x
_atom_site_fract_y
_atom_site_fract_z
_atom_site_U_iso_or_equiv
_atom_site_adp_type
_atom_site_occupancy
_atom_site_symmetry_multiplicity
_atom_site_calc_flag
_atom_site_refinement_flags
_atom_site_disorder_assembly
_atom_site_disorder_group
Ni1 Ni 0.59857(8) -0.11606(8) 0.22680(7) 0.0326(4) Uani 1 1 d U . .
Ni2 Ni 0.37802(8) 0.12152(7) 0.24568(6) 0.0292(4) Uani 1 1 d U A .
N1 N 0.6909(5) -0.1926(5) 0.2190(4) 0.0391(18) Uani 1 1 d U A .
C1A C 0.7371(8) -0.2252(7) 0.2945(6) 0.057(3) Uani 0.60 1 d PU A 1
H1A1 H 0.7946 -0.2450 0.2999 0.050 Uiso 0.60 1 calc PR A 1
H1A2 H 0.7037 -0.2680 0.3044 0.050 Uiso 0.60 1 calc PR A 1
C2A C 0.7467(16) -0.1528(13) 0.3513(13) 0.048(5) Uani 0.60 1 d PU A 1
H2A1 H 0.7771 -0.1699 0.4038 0.050 Uiso 0.60 1 calc PR A 1
H2A2 H 0.7807 -0.1107 0.3411 0.050 Uiso 0.60 1 calc PR A 1
N3A N 0.6599(10) -0.1246(9) 0.3398(8) 0.035(3) Uani 0.60 1 d PU A 1
H3A H 0.6666 -0.0743 0.3586 0.050 Uiso 0.60 1 calc PR A 1
C3A C 0.6170(12) -0.1696(11) 0.3810(11) 0.039(4) Uani 0.60 1 d PU A 1
H3A1 H 0.6609 -0.1857 0.4301 0.050 Uiso 0.60 1 calc PR A 1
H3A2 H 0.5916 -0.2172 0.3523 0.050 Uiso 0.60 1 calc PR A 1
C4A C 0.5440(7) -0.1225(7) 0.3942(5) 0.041(2) Uani 0.60 1 d PU A 1
C1A' C 0.7371(8) -0.2252(7) 0.2945(6) 0.057(3) Uani 0.40 1 d PU A 2
H1A3 H 0.7174 -0.2794 0.2937 0.050 Uiso 0.40 1 calc PR A 2
H1A4 H 0.7992 -0.2273 0.3032 0.050 Uiso 0.40 1 calc PR A 2
C2A' C 0.731(2) -0.1904(18) 0.354(2) 0.042(6) Uani 0.40 1 d PU A 2
H2A3 H 0.7686 -0.1442 0.3670 0.050 Uiso 0.40 1 calc PR A 2
H2A4 H 0.7509 -0.2263 0.3969 0.050 Uiso 0.40 1 calc PR A 2
N3A' N 0.6399(16) -0.1662(14) 0.3386(13) 0.033(4) Uani 0.40 1 d PU A 2
H3A' H 0.6077 -0.2110 0.3349 0.050 Uiso 0.40 1 calc PR A 2
C3A' C 0.6375(17) -0.1212(19) 0.4019(14) 0.039(4) Uani 0.40 1 d PU A 2
H3A3 H 0.6568 -0.0673 0.4000 0.050 Uiso 0.40 1 calc PR A 2
H3A4 H 0.6755 -0.1449 0.4500 0.050 Uiso 0.40 1 calc PR A 2
C4A' C 0.5440(7) -0.1225(7) 0.3942(5) 0.041(2) Uani 0.40 1 d PU A 2
C5A C 0.4886(7) -0.1738(6) 0.4079(5) 0.037(2) Uani 1 1 d U . .
H5A H 0.5004 -0.2278 0.4107 0.050 Uiso 1 1 calc R A 1
C6A C 0.4174(8) -0.1473(7) 0.4174(6) 0.046(3) Uani 1 1 d U A .
H6A H 0.3793 -0.1831 0.4261 0.050 Uiso 1 1 calc R . .
C7A C 0.3998(8) -0.0698(7) 0.4145(6) 0.050(3) Uani 1 1 d U . .
H7A H 0.3497 -0.0519 0.4212 0.050 Uiso 1 1 calc R A 1
C9A C 0.5253(7) -0.0447(6) 0.3917(5) 0.042(2) Uani 1 1 d U . .
H9A H 0.5628 -0.0087 0.3824 0.050 Uiso 1 1 calc R A 1
C8A C 0.4548(9) -0.0177(6) 0.4020(5) 0.048(2) Uani 0.60 1 d PU A 1
C10A C 0.4677(14) 0.0721(10) 0.4110(9) 0.038(4) Uani 0.60 1 d PU A 1
H10A H 0.4761 0.0880 0.4625 0.050 Uiso 0.60 1 calc PR A 1
H10B H 0.5193 0.0879 0.4016 0.050 Uiso 0.60 1 calc PR A 1
N4A N 0.3910(12) 0.1088(10) 0.3571(9) 0.041(4) Uani 0.60 1 d PU A 1
H4A H 0.3416 0.0864 0.3591 0.050 Uiso 0.60 1 calc PR A 1
C11A C 0.3980(10) 0.1946(6) 0.3819(6) 0.064(3) Uani 0.60 1 d PU A 1
H11A H 0.4036 0.1996 0.4345 0.050 Uiso 0.60 1 calc PR A 1
H11B H 0.4475 0.2208 0.3759 0.050 Uiso 0.60 1 calc PR A 1
C8A' C 0.4548(9) -0.0177(6) 0.4020(5) 0.048(2) Uani 0.40 1 d PU A 2
C10' C 0.403(2) 0.0611(16) 0.3983(16) 0.045(5) Uani 0.40 1 d PU A 2
H10C H 0.3401 0.0528 0.3702 0.050 Uiso 0.40 1 calc PR A 2
H10D H 0.4120 0.0789 0.4495 0.050 Uiso 0.40 1 calc PR A 2
N4A' N 0.4362(19) 0.1200(15) 0.3595(13) 0.042(4) Uani 0.40 1 d PU A 2
H4A' H 0.4961 0.1206 0.3768 0.050 Uiso 0.40 1 calc PR A 2
C11' C 0.3980(10) 0.1946(6) 0.3819(6) 0.064(3) Uani 0.40 1 d PU A 2
H11C H 0.3917 0.1835 0.4297 0.050 Uiso 0.40 1 calc PR A 2
H11D H 0.4416 0.2364 0.3920 0.050 Uiso 0.40 1 calc PR A 2
C12A C 0.3141(8) 0.2260(6) 0.3287(6) 0.054(3) Uani 1 1 d U . .
H12A H 0.2660 0.1968 0.3339 0.050 Uiso 1 1 calc R A 1
H12B H 0.3086 0.2811 0.3408 0.050 Uiso 1 1 calc R A 1
N2 N 0.3091(6) 0.2198(5) 0.2523(5) 0.0401(19) Uani 1 1 d U A .
C1B C 0.6418(7) -0.2522(6) 0.1632(6) 0.043(2) Uani 1 1 d U . .
H1B1 H 0.6785 -0.2985 0.1683 0.050 Uiso 1 1 calc R A .
H1B2 H 0.6258 -0.2313 0.1119 0.050 Uiso 1 1 calc R . .
C2B C 0.5606(7) -0.2751(6) 0.1750(6) 0.045(3) Uani 1 1 d U A .
H2B1 H 0.5245 -0.3095 0.1338 0.050 Uiso 1 1 calc R . .
H2B2 H 0.5764 -0.3038 0.2228 0.050 Uiso 1 1 calc R . .
N3B N 0.5117(5) -0.2052(4) 0.1769(4) 0.0325(18) Uani 1 1 d U A .
H3B H 0.4855 -0.1903 0.1269 0.039 Uiso 1 1 calc R . .
C3B C 0.4370(7) -0.2246(6) 0.1988(6) 0.037(2) Uani 1 1 d U . .
H3B1 H 0.4192 -0.2789 0.1848 0.050 Uiso 1 1 calc R A .
H3B2 H 0.4560 -0.2201 0.2539 0.050 Uiso 1 1 calc R . .
C4B C 0.3611(7) -0.1722(6) 0.1617(5) 0.034(2) Uani 1 1 d U A .
C5B C 0.3105(7) -0.1818(6) 0.0861(5) 0.038(2) Uani 1 1 d U . .
H5B H 0.3264 -0.2192 0.0578 0.050 Uiso 1 1 calc R A .
C6B C 0.2383(8) -0.1382(7) 0.0523(6) 0.049(3) Uani 1 1 d U A .
H6B H 0.2037 -0.1458 0.0007 0.050 Uiso 1 1 calc R . .
C7B C 0.2151(7) -0.0827(7) 0.0928(6) 0.045(3) Uani 1 1 d U . .
H7B H 0.1650 -0.0519 0.0689 0.050 Uiso 1 1 calc R A .
C8B C 0.2660(6) -0.0719(6) 0.1696(5) 0.033(2) Uani 1 1 d U A .
C9B C 0.3372(6) -0.1165(6) 0.2020(5) 0.032(2) Uani 1 1 d U . .
H9B H 0.3719 -0.1095 0.2537 0.050 Uiso 1 1 calc R A .
C10B C 0.2388(7) -0.0122(6) 0.2126(6) 0.038(2) Uani 1 1 d U . .
H10C' H 0.1762 -0.0182 0.2008 0.050 Uiso 1 1 calc R A .
H10D' H 0.2698 -0.0220 0.2669 0.050 Uiso 1 1 calc R . .
N4B N 0.2559(5) 0.0693(5) 0.1960(4) 0.0355(18) Uani 1 1 d U A .
H4B H 0.2439 0.0697 0.1449 0.043 Uiso 1 1 calc R . .
C11B C 0.1929(7) 0.1242(6) 0.2054(7) 0.051(3) Uani 1 1 d U . .
H11C' H 0.1900 0.1163 0.2551 0.050 Uiso 1 1 calc R A .
H11D' H 0.1348 0.1143 0.1664 0.050 Uiso 1 1 calc R . .
C12B C 0.2195(7) 0.2056(6) 0.1991(6) 0.048(3) Uani 1 1 d U A .
H12C H 0.2152 0.2153 0.1474 0.050 Uiso 1 1 calc R . .
H12D H 0.1801 0.2420 0.2097 0.050 Uiso 1 1 calc R . .
C1C C 0.7507(7) -0.1464(7) 0.1931(6) 0.043(2) Uani 1 1 d U . .
H1C1 H 0.8009 -0.1281 0.2371 0.050 Uiso 1 1 calc R A .
H1C2 H 0.7725 -0.1800 0.1627 0.050 Uiso 1 1 calc R . .
C2C C 0.7038(7) -0.0777(6) 0.1469(6) 0.046(3) Uani 1 1 d U A .
H2C1 H 0.7438 -0.0463 0.1319 0.050 Uiso 1 1 calc R . .
H2C2 H 0.6557 -0.0955 0.1010 0.050 Uiso 1 1 calc R . .
N3C N 0.6694(5) -0.0302(5) 0.1945(5) 0.0387(19) Uani 1 1 d U A .
H3C H 0.6272 0.0010 0.1604 0.046 Uiso 1 1 calc R . .
C3C C 0.7324(7) 0.0241(6) 0.2424(6) 0.044(3) Uani 1 1 d U . .
H3C1 H 0.7498 0.0600 0.2109 0.050 Uiso 1 1 calc R A .
H3C2 H 0.7845 -0.0049 0.2747 0.050 Uiso 1 1 calc R . .
C4C C 0.6986(6) 0.0704(5) 0.2913(6) 0.033(2) Uani 1 1 d U A .
C5C C 0.7370(7) 0.0623(6) 0.3692(6) 0.041(3) Uani 1 1 d U . .
H5C H 0.7813 0.0252 0.3916 0.050 Uiso 1 1 calc R A .
C6C C 0.7084(7) 0.1102(6) 0.4133(6) 0.044(3) Uani 1 1 d U A .
H6C H 0.7339 0.1052 0.4663 0.050 Uiso 1 1 calc R . .
C7C C 0.6458(7) 0.1632(6) 0.3826(6) 0.040(2) Uani 1 1 d U . .
H7C H 0.6282 0.1949 0.4143 0.050 Uiso 1 1 calc R A .
C8C C 0.6058(6) 0.1723(5) 0.3044(6) 0.032(2) Uani 1 1 d U A .
C9C C 0.6344(6) 0.1255(5) 0.2597(5) 0.030(2) Uani 1 1 d U . .
H9C H 0.6096 0.1314 0.2068 0.050 Uiso 1 1 calc R A .
C10C C 0.5382(7) 0.2349(6) 0.2692(6) 0.044(2) Uani 1 1 d U . .
H10E H 0.5284 0.2638 0.3095 0.050 Uiso 1 1 calc R A .
H10F H 0.5604 0.2719 0.2419 0.050 Uiso 1 1 calc R . .
N4C N 0.4547(5) 0.2030(5) 0.2168(4) 0.0349(18) Uani 1 1 d U A .
H4C H 0.4671 0.1794 0.1789 0.042 Uiso 1 1 calc R . .
C11C C 0.3917(7) 0.2645(6) 0.1794(6) 0.043(3) Uani 1 1 d U . .
H11E H 0.3482 0.2448 0.1317 0.050 Uiso 1 1 calc R A .
H11F H 0.4217 0.3092 0.1679 0.050 Uiso 1 1 calc R . .
C12C C 0.3482(8) 0.2897(6) 0.2302(6) 0.046(3) Uani 1 1 d U A .
H12E H 0.3025 0.3280 0.2042 0.050 Uiso 1 1 calc R . .
H12F H 0.3908 0.3146 0.2756 0.050 Uiso 1 1 calc R . .
C1 C 0.4606(7) 0.0050(6) 0.1876(6) 0.036(2) Uani 0.60 1 d PU A 1
O1 O 0.4976(7) -0.0419(7) 0.1749(7) 0.034(3) Uiso 0.60 1 d PU A 1
O2 O 0.4542(6) 0.0307(6) 0.2484(6) 0.026(2) Uiso 0.60 1 d PU A 1
O3 O 0.3952(7) 0.0466(6) 0.1278(6) 0.036(3) Uiso 0.60 1 d PU A 1
C2 C 0.3941(10) 0.0153(7) 0.0535(6) 0.071(4) Uani 0.60 1 d PU A 1
H2A H 0.4449 0.0344 0.0456 0.050 Uiso 0.60 1 calc PR A 1
H2B H 0.3416 0.0330 0.0124 0.050 Uiso 0.60 1 calc PR A 1
H2C H 0.3951 -0.0415 0.0548 0.050 Uiso 0.60 1 calc PR A 1
C1' C 0.4606(7) 0.0050(6) 0.1876(6) 0.036(2) Uani 0.40 1 d PU A 2
O1' O 0.5227(10) -0.0385(9) 0.2440(8) 0.029(4) Uiso 0.40 1 d PU A 2
O2' O 0.4203(11) 0.0484(10) 0.1915(10) 0.035(4) Uiso 0.40 1 d PU A 2
O3' O 0.4745(10) -0.0236(9) 0.1242(9) 0.031(4) Uiso 0.40 1 d PU A 2
C2' C 0.3941(10) 0.0153(7) 0.0535(6) 0.071(4) Uani 0.40 1 d PU A 2
H2'1 H 0.3529 -0.0253 0.0266 0.050 Uiso 0.40 1 calc PR A 2
H2'2 H 0.4167 0.0402 0.0193 0.050 Uiso 0.40 1 calc PR A 2
H2'3 H 0.3650 0.0540 0.0725 0.050 Uiso 0.40 1 calc PR A 2
Cl1 Cl 0.55344(19) 0.17606(17) 0.04160(15) 0.0452(7) Uani 1 1 d DU . .
O11 O 0.5063(5) 0.1996(5) 0.0855(4) 0.065(2) Uani 1 1 d DU . .
O12 O 0.4964(5) 0.1419(5) -0.0266(4) 0.059(2) Uani 1 1 d DU . .
O13 O 0.6171(6) 0.1227(6) 0.0821(4) 0.092(3) Uani 1 1 d DU . .
O14 O 0.5902(6) 0.2421(5) 0.0227(5) 0.086(3) Uani 1 1 d DU . .
Cl2 Cl 0.3238(2) 0.5482(2) 0.0829(2) 0.0675(10) Uani 0.60 1 d PDU B 1
O21 O 0.3235(6) 0.4708(5) 0.1068(6) 0.101(3) Uani 0.60 1 d PDU B 1
O22 O 0.2461(10) 0.5802(11) 0.0805(11) 0.108(6) Uani 0.60 1 d PDU B 1
O23 O 0.3399(14) 0.5476(11) 0.0194(9) 0.102(6) Uani 0.60 1 d PDU B 1
O24 O 0.3904(12) 0.5845(10) 0.1441(9) 0.115(7) Uani 0.60 1 d PDU B 1
Cl2' Cl 0.3238(2) 0.5482(2) 0.0829(2) 0.0675(10) Uani 0.40 1 d PDU C 2
O21' O 0.3235(6) 0.4708(5) 0.1068(6) 0.101(3) Uani 0.40 1 d PDU C 2
O22' O 0.314(2) 0.6042(14) 0.1283(16) 0.135(10) Uani 0.40 1 d PDU C 2
O23' O 0.2483(14) 0.5541(14) 0.0132(11) 0.107(8) Uani 0.40 1 d PDU C 2
O24' O 0.3947(15) 0.5676(18) 0.064(2) 0.127(10) Uani 0.40 1 d PDU C 2
Cl3 Cl 0.3537(5) -0.3545(4) 0.5164(4) 0.0417(19) Uiso 0.40 1 d PDU D 1
O31 O 0.3839(12) -0.3716(11) 0.5940(7) 0.185(8) Uiso 0.40 1 d PDU D 1
O32 O 0.4191(10) -0.3032(8) 0.5108(10) 0.168(7) Uiso 0.40 1 d PDU D 1
O33 O 0.361(2) -0.4216(11) 0.4772(14) 0.132(11) Uiso 0.40 1 d PDU D 1
O34 O 0.2779(13) -0.3125(17) 0.4815(17) 0.137(13) Uiso 0.40 1 d PDU D 1
Cl3A' Cl 0.3924(8) -0.3747(6) 0.5249(5) 0.061(3) Uiso 0.30 1 d PDU E 2
O31A' O 0.3839(12) -0.3716(11) 0.5940(7) 0.185(8) Uiso 0.30 1 d PDU E 2
O32A' O 0.4191(10) -0.3032(8) 0.5108(10) 0.168(7) Uiso 0.30 1 d PDU E 2
O33A' O 0.3074(14) -0.394(2) 0.4748(14) 0.111(13) Uiso 0.30 1 d PDU E 2
O34A' O 0.4518(19) -0.4283(14) 0.5174(19) 0.206(16) Uiso 0.30 1 d PDU E 2
Cl3B' Cl 0.2785(10) -0.3347(9) 0.5044(9) 0.060(5) Uiso 0.20 1 d PDU F 3
O31B' O 0.3149(17) -0.2744(13) 0.4772(14) 0.027(7) Uiso 0.20 1 d PDU F 3
O32B' O 0.2063(17) -0.306(2) 0.516(2) 0.079(13) Uiso 0.20 1 d PDU F 3
O33B' O 0.252(3) -0.3912(18) 0.4486(17) 0.102(17) Uiso 0.20 1 d PDU F 3
O34B' O 0.3357(16) -0.3641(15) 0.5744(11) 0.023(7) Uiso 0.20 1 d PDU F 3
Cl3C' Cl 0.4485(14) -0.3645(13) 0.5621(12) 0.108(12) Uiso 0.10 1 d PDU G 4
O31C' O 0.3839(12) -0.3716(11) 0.5940(7) 0.185(8) Uiso 0.10 1 d PDU G 4
O32C' O 0.4191(10) -0.3032(8) 0.5108(10) 0.168(7) Uiso 0.10 1 d PDU G 4
O33C' O 0.5285(17) -0.355(3) 0.618(2) 0.07(2) Uiso 0.10 1 d PDU G 4
O34C' O 0.4518(19) -0.4283(14) 0.5174(19) 0.206(16) Uiso 0.10 1 d PDU G 4
N11 N 0.4279(8) 0.5811(8) -0.1482(7) 0.100(5) Uani 1 1 d U . .
C12 C 0.4752(9) 0.5926(8) -0.0882(8) 0.069(4) Uani 1 1 d U . .
C13 C 0.5379(9) 0.6081(9) -0.0148(7) 0.084(5) Uani 1 1 d U . .
H13A H 0.5589 0.6614 -0.0125 0.050 Uiso 1 1 calc R . .
H13B H 0.5864 0.5720 -0.0034 0.050 Uiso 1 1 calc R . .
H13C H 0.5114 0.6014 0.0220 0.050 Uiso 1 1 calc R . .
N21 N 0.5734(12) -0.3590(12) 0.3492(9) 0.089(6) Uani 0.75 1 d PU . .
C22 C 0.5536(13) -0.4188(14) 0.3249(10) 0.068(5) Uani 0.75 1 d PU . .
C23 C 0.5226(13) -0.4982(11) 0.2917(12) 0.090(6) Uani 0.75 1 d PU . .
H23A H 0.4607 -0.4960 0.2606 0.050 Uiso 0.75 1 calc PR . .
H23B H 0.5328 -0.5358 0.3322 0.050 Uiso 0.75 1 calc PR . .
H23C H 0.5544 -0.5141 0.2609 0.050 Uiso 0.75 1 calc PR . .

loop_
_atom_site_aniso_label
_atom_site_aniso_U_11
_atom_site_aniso_U_22
_atom_site_aniso_U_33
_atom_site_aniso_U_23
_atom_site_aniso_U_13
_atom_site_aniso_U_12
Ni1 0.0345(8) 0.0325(8) 0.0341(8) -0.0075(6) 0.0169(6) 0.0016(7)
Ni2 0.0388(8) 0.0259(7) 0.0257(7) 0.0039(6) 0.0155(6) 0.0086(6)
N1 0.037(5) 0.043(5) 0.035(4) -0.003(3) 0.012(4) 0.008(3)
C1A 0.061(7) 0.063(7) 0.047(5) 0.011(4) 0.022(5) 0.035(5)
C2A 0.045(9) 0.064(13) 0.033(8) 0.003(9) 0.014(7) 0.013(10)
N3A 0.045(7) 0.030(8) 0.032(5) 0.000(6) 0.016(5) 0.009(6)
C3A 0.047(9) 0.031(9) 0.033(8) 0.011(8) 0.010(8) 0.001(7)
C4A 0.045(5) 0.058(5) 0.021(5) 0.011(5) 0.014(4) 0.006(5)
C1A' 0.061(7) 0.063(7) 0.047(5) 0.011(4) 0.022(5) 0.035(5)
C2A' 0.047(11) 0.041(15) 0.041(7) 0.011(11) 0.021(9) 0.010(11)
N3A' 0.044(10) 0.022(10) 0.034(7) -0.004(7) 0.016(6) 0.004(8)
C3A' 0.044(8) 0.045(13) 0.021(8) -0.006(10) 0.004(9) 0.002(8)
C4A' 0.045(5) 0.058(5) 0.021(5) 0.011(5) 0.014(4) 0.006(5)
C5A 0.074(7) 0.021(5) 0.021(5) -0.001(4) 0.023(5) 0.004(4)
C6A 0.066(7) 0.049(5) 0.032(6) 0.000(5) 0.028(6) -0.019(6)
C7A 0.070(7) 0.051(5) 0.037(6) 0.014(6) 0.028(6) 0.023(5)
C9A 0.057(6) 0.039(4) 0.019(5) 0.008(5) 0.004(5) -0.008(5)
C8A 0.099(7) 0.030(4) 0.016(5) 0.005(4) 0.021(5) 0.009(4)
C10A 0.063(10) 0.038(6) 0.017(7) -0.003(7) 0.020(7) 0.007(6)
N4A 0.076(10) 0.025(6) 0.023(5) 0.000(5) 0.021(6) 0.010(7)
C11A 0.135(9) 0.029(5) 0.030(5) 0.003(4) 0.036(5) 0.023(6)
C8A' 0.099(7) 0.030(4) 0.016(5) 0.005(4) 0.021(5) 0.009(4)
C10' 0.086(14) 0.032(7) 0.022(9) 0.001(9) 0.025(11) 0.005(9)
N4A' 0.079(12) 0.025(8) 0.027(7) 0.002(6) 0.026(6) 0.013(8)
C11' 0.135(9) 0.029(5) 0.030(5) 0.003(4) 0.036(5) 0.023(6)
C12A 0.098(8) 0.031(6) 0.057(6) 0.003(5) 0.056(5) 0.021(6)
N2 0.055(5) 0.030(4) 0.049(4) 0.011(4) 0.035(4) 0.017(4)
C1B 0.051(6) 0.033(6) 0.052(6) -0.011(5) 0.027(5) 0.014(5)
C2B 0.060(7) 0.033(5) 0.051(7) -0.015(5) 0.030(6) -0.001(5)
N3B 0.039(4) 0.029(4) 0.035(4) -0.007(4) 0.020(4) -0.001(3)
C3B 0.048(6) 0.035(6) 0.036(6) 0.001(5) 0.024(5) -0.005(4)
C4B 0.039(5) 0.038(6) 0.033(5) 0.001(4) 0.023(4) -0.003(4)
C5B 0.037(6) 0.055(7) 0.032(5) -0.006(5) 0.022(4) -0.013(5)
C6B 0.053(7) 0.062(8) 0.025(5) -0.005(5) 0.007(5) -0.014(5)
C7B 0.041(6) 0.052(7) 0.041(5) 0.000(5) 0.015(5) -0.011(5)
C8B 0.033(6) 0.033(5) 0.037(5) 0.002(4) 0.016(4) -0.008(4)
C9B 0.032(5) 0.040(6) 0.027(5) -0.006(4) 0.016(4) -0.009(4)
C10B 0.039(6) 0.036(5) 0.043(6) 0.004(5) 0.020(5) 0.001(4)
N4B 0.039(4) 0.033(4) 0.035(4) 0.010(4) 0.015(4) 0.010(3)
C11B 0.042(6) 0.048(5) 0.071(8) 0.014(6) 0.030(6) 0.013(5)
C12B 0.053(6) 0.043(5) 0.062(6) 0.021(5) 0.037(5) 0.026(5)
C1C 0.030(6) 0.066(7) 0.035(6) -0.008(5) 0.015(5) 0.006(4)
C2C 0.059(8) 0.045(6) 0.041(6) 0.001(4) 0.026(5) 0.001(5)
N3C 0.037(5) 0.036(4) 0.048(5) 0.002(4) 0.020(4) 0.003(3)
C3C 0.046(7) 0.033(6) 0.056(6) -0.003(5) 0.025(6) 0.000(4)
C4C 0.027(6) 0.024(5) 0.043(5) 0.001(4) 0.008(5) -0.001(4)
C5C 0.043(7) 0.028(6) 0.039(5) 0.010(5) 0.002(5) 0.000(5)
C6C 0.053(7) 0.034(6) 0.036(5) 0.001(5) 0.008(5) -0.006(5)
C7C 0.046(7) 0.032(6) 0.048(5) -0.005(5) 0.025(5) -0.012(4)
C8C 0.036(5) 0.022(5) 0.042(5) -0.009(4) 0.017(4) -0.008(4)
C9C 0.033(6) 0.026(5) 0.034(5) 0.009(4) 0.015(4) 0.001(4)
C10C 0.053(6) 0.029(6) 0.054(6) -0.003(5) 0.026(5) -0.004(4)
N4C 0.041(4) 0.035(5) 0.034(5) 0.006(4) 0.021(4) 0.009(3)
C11C 0.057(7) 0.035(6) 0.047(6) 0.018(5) 0.032(5) 0.013(5)
C12C 0.061(7) 0.024(5) 0.063(7) 0.017(5) 0.035(6) 0.022(5)
C1 0.048(6) 0.029(5) 0.036(5) -0.003(4) 0.021(4) -0.001(4)
C2 0.126(12) 0.057(8) 0.023(5) -0.009(6) 0.020(7) -0.018(8)
C1' 0.048(6) 0.029(5) 0.036(5) -0.003(4) 0.021(4) -0.001(4)
C2' 0.126(12) 0.057(8) 0.023(5) -0.009(6) 0.020(7) -0.018(8)
Cl1 0.0500(18) 0.0531(18) 0.0364(15) 0.0022(14) 0.0211(14) -0.0001(15)
O11 0.082(6) 0.068(6) 0.069(5) 0.033(4) 0.056(5) 0.034(5)
O12 0.050(5) 0.072(6) 0.051(4) 0.004(4) 0.016(4) -0.017(4)
O13 0.088(7) 0.143(8) 0.046(5) 0.020(5) 0.026(5) 0.066(6)
O14 0.116(8) 0.076(6) 0.101(7) -0.028(5) 0.078(6) -0.041(5)
Cl2 0.0476(19) 0.060(2) 0.093(3) -0.0385(19) 0.0253(18) -0.0080(17)
O21 0.081(7) 0.082(5) 0.124(8) -0.001(5) 0.020(6) -0.019(5)
O22 0.080(9) 0.144(15) 0.109(14) -0.015(12) 0.047(10) 0.036(11)
O23 0.134(16) 0.105(13) 0.098(11) -0.029(10) 0.076(11) 0.010(14)
O24 0.107(11) 0.084(11) 0.111(11) -0.044(11) -0.006(11) -0.019(10)
Cl2' 0.0476(19) 0.060(2) 0.093(3) -0.0385(19) 0.0253(18) -0.0080(17)
O21' 0.081(7) 0.082(5) 0.124(8) -0.001(5) 0.020(6) -0.019(5)
O22' 0.13(2) 0.130(13) 0.14(2) -0.095(17) 0.046(17) 0.00(2)
O23' 0.110(14) 0.094(17) 0.084(13) -0.003(11) 0.001(11) -0.032(16)
O24' 0.105(15) 0.13(2) 0.18(3) 0.01(2) 0.089(15) -0.007(18)
N11 0.086(10) 0.115(11) 0.072(8) 0.007(8) 0.000(7) 0.008(9)
C12 0.068(10) 0.065(9) 0.064(8) 0.006(8) 0.015(6) 0.015(8)
C13 0.079(10) 0.096(11) 0.066(8) -0.024(8) 0.016(6) 0.025(9)
N21 0.093(13) 0.117(14) 0.040(9) -0.002(9) 0.005(9) 0.002(12)
C22 0.064(13) 0.104(13) 0.032(11) 0.018(10) 0.016(10) 0.014(12)
C23 0.079(15) 0.093(13) 0.097(16) 0.023(11) 0.033(13) 0.017(12)

loop_
_atom_type_symbol
_atom_type_description
_atom_type_scat_dispersion_real
_atom_type_scat_dispersion_imag
_atom_type_scat_source
C C 0.0033 0.0016 'International Tables Vol C Tables 4.2.6.8 and 6.1.1.4'
H H 0.0000 0.0000 'International Tables Vol C Tables 4.2.6.8 and 6.1.1.4'
N N 0.0061 0.0033 'International Tables Vol C Tables 4.2.6.8 and 6.1.1.4'
O O 0.0106 0.0060 'International Tables Vol C Tables 4.2.6.8 and 6.1.1.4'
Cl Cl 0.1484 0.1585 'International Tables Vol C Tables 4.2.6.8 and 6.1.1.4'
Ni Ni 0.3393 1.1124 'International Tables Vol C Tables 4.2.6.8 and 6.1.1.4'

loop_
_geom_angle_atom_site_label_1
_geom_angle_atom_site_label_2
_geom_angle_atom_site_label_3
_geom_angle
_geom_angle_site_symmetry_1
_geom_angle_site_symmetry_3
_geom_angle_publ_flag
O1' Ni1 N3A 87.6(6) . . ?
O1' Ni1 O1 35.9(5) . . ?
N3A Ni1 O1 123.5(5) . . ?
O1' Ni1 N3B 101.4(5) . . ?
N3A Ni1 N3B 114.8(5) . . ?
O1 Ni1 N3B 86.3(4) . . ?
O1' Ni1 N1 173.3(5) . . ?
N3A Ni1 N1 87.2(5) . . ?
O1 Ni1 N1 148.9(4) . . ?
N3B Ni1 N1 84.6(3) . . ?
O1' Ni1 N3C 92.8(5) . . ?
N3A Ni1 N3C 104.9(5) . . ?
O1 Ni1 N3C 82.7(4) . . ?
N3B Ni1 N3C 138.1(3) . . ?
N1 Ni1 N3C 84.5(3) . . ?
O1' Ni1 N3A' 94.6(7) . . ?
N3A Ni1 N3A' 21.2(6) . . ?
O1 Ni1 N3A' 128.3(7) . . ?
N3B Ni1 N3A' 93.7(7) . . ?
N1 Ni1 N3A' 82.0(7) . . ?
N3C Ni1 N3A' 124.4(7) . . ?
O1' Ni1 Ni2 6.4(4) . . ?
N3A Ni1 Ni2 93.2(4) . . ?
O1 Ni1 Ni2 30.4(3) . . ?
N3B Ni1 Ni2 101.9(2) . . ?
N1 Ni1 Ni2 172.5(2) . . ?
N3C Ni1 Ni2 88.2(2) . . ?
N3A' Ni1 Ni2 100.9(6) . . ?
O2' Ni2 O2 31.3(5) . . ?
O2' Ni2 N4A' 116.9(9) . . ?
O2 Ni2 N4A' 85.9(8) . . ?
O2' Ni2 N2 152.8(6) . . ?
O2 Ni2 N2 174.3(4) . . ?
N4A' Ni2 N2 89.4(8) . . ?
O2' Ni2 N4A 125.0(7) . . ?
O2 Ni2 N4A 94.6(5) . . ?
N4A' Ni2 N4A 21.3(8) . . ?
N2 Ni2 N4A 82.0(5) . . ?
O2' Ni2 N4B 88.3(5) . . ?
O2 Ni2 N4B 100.2(4) . . ?
N4A' Ni2 N4B 117.7(8) . . ?
N2 Ni2 N4B 84.8(3) . . ?
N4A Ni2 N4B 96.9(6) . . ?
O2' Ni2 N4C 84.4(5) . . ?
O2 Ni2 N4C 94.5(4) . . ?
N4A' Ni2 N4C 102.0(8) . . ?
N2 Ni2 N4C 83.4(3) . . ?
N4A Ni2 N4C 120.6(6) . . ?
N4B Ni2 N4C 138.4(3) . . ?
O2' Ni2 Ni1 26.5(5) . . ?
O2 Ni2 Ni1 6.5(3) . . ?
N4A' Ni2 Ni1 90.5(7) . . ?
N2 Ni2 Ni1 172.3(2) . . ?
N4A Ni2 Ni1 100.5(5) . . ?
N4B Ni2 Ni1 102.0(2) . . ?
N4C Ni2 Ni1 89.0(2) . . ?
C1A N1 C1B 112.7(9) . . ?
C1A N1 C1C 111.5(9) . . ?
C1B N1 C1C 112.1(8) . . ?
C1A N1 Ni1 106.9(6) . . ?
C1B N1 Ni1 105.7(6) . . ?
C1C N1 Ni1 107.4(6) . . ?
N1 C1A C2A 104.6(11) . . ?
N3A C2A C1A 108.6(16) . . ?
C2A N3A C3A 113.9(15) . . ?
C2A N3A Ni1 104.3(12) . . ?
C3A N3A Ni1 117.8(13) . . ?
N3A C3A C4A 112.8(14) . . ?
C9A C4A C5A 118.0(10) . . ?
C9A C4A C3A 132.9(12) . . ?
C5A C4A C3A 109.0(11) . . ?
C3A' N3A' C2A' 110(2) . . ?
C3A' N3A' Ni1 121.3(18) . . ?
C2A' N3A' Ni1 102.3(19) . . ?
C6A C5A C4A 120.3(10) . . ?
C5A C6A C7A 120.8(11) . . ?
C6A C7A C8A 119.8(11) . . ?
C8A C9A C4A 122.0(11) . . ?
C9A C8A C7A 119.0(10) . . ?
C9A C8A C10A 105.4(13) . . ?
C7A C8A C10A 134.5(13) . . ?
N4A C10A C8A 107.7(15) . . ?
C10A N4A C11A 104.7(13) . . ?
C10A N4A Ni2 119.7(12) . . ?
C11A N4A Ni2 100.6(9) . . ?
C12A C11A N4A 101.3(11) . . ?
C10' N4A' Ni2 116(2) . . ?
N2 C12A C11A 110.1(9) . . ?
C12A N2 C12B 111.4(9) . . ?
C12A N2 C12C 111.6(9) . . ?
C12B N2 C12C 111.8(8) . . ?
C12A N2 Ni2 107.9(6) . . ?
C12B N2 Ni2 105.2(6) . . ?
C12C N2 Ni2 108.6(6) . . ?
N1 C1B C2B 110.3(8) . . ?
N3B C2B C1B 109.5(8) . . ?
C2B N3B C3B 111.0(8) . . ?
C2B N3B Ni1 108.7(6) . . ?
C3B N3B Ni1 122.9(6) . . ?
C4B C3B N3B 112.1(8) . . ?
C5B C4B C9B 118.8(10) . . ?
C5B C4B C3B 119.5(9) . . ?
C9B C4B C3B 121.6(9) . . ?
C6B C5B C4B 120.7(10) . . ?
C5B C6B C7B 120.2(10) . . ?
C6B C7B C8B 119.9(11) . . ?
C9B C8B C7B 118.7(10) . . ?
C9B C8B C10B 122.4(9) . . ?
C7B C8B C10B 118.9(10) . . ?
C8B C9B C4B 121.8(9) . . ?
N4B C10B C8B 113.6(8) . . ?
C11B N4B C10B 111.7(8) . . ?
C11B N4B Ni2 106.6(6) . . ?
C10B N4B Ni2 122.6(6) . . ?
N4B C11B C12B 109.9(8) . . ?
N2 C12B C11B 110.8(9) . . ?
C2C C1C N1 110.4(8) . . ?
N3C C2C C1C 107.5(8) . . ?
C3C N3C C2C 112.7(8) . . ?
C3C N3C Ni1 127.7(7) . . ?
C2C N3C Ni1 101.0(6) . . ?
N3C C3C C4C 112.7(9) . . ?
C9C C4C C5C 119.9(9) . . ?
C9C C4C C3C 120.2(9) . . ?
C5C C4C C3C 119.7(9) . . ?
C4C C5C C6C 118.4(10) . . ?
C7C C6C C5C 121.7(10) . . ?
C6C C7C C8C 121.2(10) . . ?
C9C C8C C7C 117.7(9) . . ?
C9C C8C C10C 120.6(9) . . ?
C7C C8C C10C 121.6(9) . . ?
C4C C9C C8C 121.2(9) . . ?
N4C C10C C8C 112.8(8) . . ?
C11C N4C C10C 112.1(8) . . ?
C11C N4C Ni2 102.3(6) . . ?
C10C N4C Ni2 125.1(6) . . ?
N4C C11C C12C 108.9(8) . . ?
C11C C12C N2 109.3(8) . . ?
O1 C1 O2 134.5(13) . . ?
O1 C1 O3 120.5(11) . . ?
O2 C1 O3 104.6(10) . . ?
C1 O1 Ni1 141.2(11) . . ?
C1 O2 Ni2 121.1(8) . . ?
C1 O3 C2 107.9(10) . . ?
O13 Cl1 O14 111.2(6) . . ?
O13 Cl1 O12 109.9(6) . . ?
O14 Cl1 O12 107.4(5) . . ?
O13 Cl1 O11 109.6(5) . . ?
O14 Cl1 O11 108.9(5) . . ?
O12 Cl1 O11 109.9(5) . . ?
O23 Cl2 O22 118.9(12) . . ?
O23 Cl2 O21 108.4(9) . . ?
O22 Cl2 O21 105.1(9) . . ?
O23 Cl2 O24 113.0(12) . . ?
O22 Cl2 O24 106.1(11) . . ?
O21 Cl2 O24 104.2(9) . . ?
O34 Cl3 O33 114.7(16) . . ?
O34 Cl3 O31 120.4(15) . . ?
O33 Cl3 O31 109.2(13) . . ?
O34 Cl3 O32 102.9(14) . . ?
O33 Cl3 O32 103.8(13) . . ?
O31 Cl3 O32 103.6(9) . . ?
O34A' Cl3A' O33A' 109.9(16) . . ?
O33B' Cl3B' O32B' 109.3(19) . . ?
O33B' Cl3B' O31B' 106.4(17) . . ?
O32B' Cl3B' O31B' 109.3(17) . . ?
O33B' Cl3B' O34B' 112.8(18) . . ?
O32B' Cl3B' O34B' 106.1(16) . . ?
O31B' Cl3B' O34B' 113.0(16) . . ?
N11 C12 C13 176.8(17) . . ?
N21 C22 C23 177(2) . . ?

loop_
_geom_bond_atom_site_label_1
_geom_bond_atom_site_label_2
_geom_bond_distance
_geom_bond_site_symmetry_2
_geom_bond_publ_flag
Ni1 O1' 1.962(15) . ?
Ni1 N3A 2.030(14) . ?
Ni1 O1 2.049(12) . ?
Ni1 N3B 2.081(8) . ?
Ni1 N1 2.085(8) . ?
Ni1 N3C 2.139(8) . ?
Ni1 N3A' 2.18(2) . ?
Ni1 Ni2 5.6287(18) . ?
Ni2 O2' 1.941(18) . ?
Ni2 O2 2.010(10) . ?
Ni2 N4A' 2.03(2) . ?
Ni2 N2 2.084(8) . ?
Ni2 N4A 2.093(16) . ?
Ni2 N4B 2.102(8) . ?
Ni2 N4C 2.121(8) . ?
N1 C1A 1.475(13) . ?
N1 C1B 1.489(12) . ?
N1 C1C 1.511(13) . ?
C1A C2A 1.63(3) . ?
C2A N3A 1.47(3) . ?
N3A C3A 1.48(2) . ?
C3A C4A 1.57(2) . ?
C4A C9A 1.375(15) . ?
C4A C5A 1.381(14) . ?
C2A' N3A' 1.50(4) . ?
N3A' C3A' 1.46(3) . ?
C5A C6A 1.357(14) . ?
C6A C7A 1.365(15) . ?
C7A C8A 1.376(16) . ?
C9A C8A 1.357(15) . ?
C8A C10A 1.56(2) . ?
C10A N4A 1.45(2) . ?
N4A C11A 1.546(19) . ?
C11A C12A 1.488(16) . ?
C10' N4A' 1.50(4) . ?
C12A N2 1.453(12) . ?
N2 C12B 1.477(14) . ?
N2 C12C 1.511(13) . ?
C1B C2B 1.520(14) . ?
C2B N3B 1.467(12) . ?
N3B C3B 1.509(11) . ?
C3B C4B 1.499(14) . ?
C4B C5B 1.389(13) . ?
C4B C9B 1.390(13) . ?
C5B C6B 1.359(15) . ?
C6B C7B 1.385(15) . ?
C7B C8B 1.411(14) . ?
C8B C9B 1.354(13) . ?
C8B C10B 1.503(13) . ?
C10B N4B 1.494(12) . ?
N4B C11B 1.481(12) . ?
C11B C12B 1.494(14) . ?
C1C C2C 1.510(14) . ?
C2C N3C 1.504(12) . ?
N3C C3C 1.447(13) . ?
C3C C4C 1.507(14) . ?
C4C C9C 1.388(13) . ?
C4C C5C 1.398(13) . ?
C5C C6C 1.401(14) . ?
C6C C7C 1.345(14) . ?
C7C C8C 1.407(14) . ?
C8C C9C 1.398(13) . ?
C8C C10C 1.522(14) . ?
C10C N4C 1.482(13) . ?
N4C C11C 1.476(12) . ?
C11C C12C 1.499(13) . ?
C1 O1 1.104(13) . ?
C1 O2 1.301(14) . ?
C1 O3 1.440(15) . ?
O3 C2 1.530(15) . ?
Cl1 O13 1.398(8) . ?
Cl1 O14 1.410(8) . ?
Cl1 O12 1.424(7) . ?
Cl1 O11 1.426(7) . ?
Cl2 O23 1.356(11) . ?
Cl2 O22 1.401(11) . ?
Cl2 O21 1.414(8) . ?
Cl2 O24 1.421(11) . ?
Cl3 O34 1.391(13) . ?
Cl3 O33 1.412(13) . ?
Cl3 O31 1.419(12) . ?
Cl3 O32 1.446(12) . ?
Cl3A' O34A' 1.408(13) . ?
Cl3A' O33A' 1.419(14) . ?
Cl3B' O33B' 1.395(14) . ?
Cl3B' O32B' 1.408(14) . ?
Cl3B' O31B' 1.408(14) . ?
Cl3B' O34B' 1.416(14) . ?
Cl3C' O33C' 1.368(15) . ?
N11 C12 1.141(16) . ?
C12 C13 1.429(18) . ?
N21 C22 1.13(2) . ?
C22 C23 1.52(3) . ?

loop_
_geom_hbond_atom_site_label_D
_geom_hbond_atom_site_label_H
_geom_hbond_atom_site_label_A
_geom_hbond_distance_DH
_geom_hbond_distance_HA
_geom_hbond_distance_DA
_geom_hbond_angle_DHA
_geom_hbond_site_symmetry_A
N4A H4A O22 0.93 2.21 3.02(2) 146.2 2_545
N3B H3B O12 0.93 2.24 3.060(10) 146.8 3_655
N4B H4B O33# 0.93 1.96 2.83(3) 156.2 2
N4B H4B O33' 0.93 2.23 3.12(3) 161.1 2
N4B H4B O33 0.93 2.34 3.17(3) 147.5 2
N4C H4C O11 0.93 2.18 2.986(10) 144.8 .

loop_
_geom_torsion_atom_site_label_1
_geom_torsion_atom_site_label_2
_geom_torsion_atom_site_label_3
_geom_torsion_atom_site_label_4
_geom_torsion
_geom_torsion_site_symmetry_1
_geom_torsion_site_symmetry_2
_geom_torsion_site_symmetry_3
_geom_torsion_site_symmetry_4
_geom_torsion_publ_flag
O1' Ni1 Ni2 O2' -147(4) . . . . ?
N3A Ni1 Ni2 O2' -177.7(12) . . . . ?
O1 Ni1 Ni2 O2' -1.1(13) . . . . ?
N3B Ni1 Ni2 O2' -61.5(11) . . . . ?
N1 Ni1 Ni2 O2' 90(2) . . . . ?
N3C Ni1 Ni2 O2' 77.5(11) . . . . ?
N3A' Ni1 Ni2 O2' -157.7(13) . . . . ?
O1' Ni1 Ni2 O2 -13(5) . . . . ?
N3A Ni1 Ni2 O2 -43(3) . . . . ?
O1 Ni1 Ni2 O2 133(3) . . . . ?
N3B Ni1 Ni2 O2 73(3) . . . . ?
N1 Ni1 Ni2 O2 -136(3) . . . . ?
N3C Ni1 Ni2 O2 -148(3) . . . . ?
N3A' Ni1 Ni2 O2 -24(3) . . . . ?
O1' Ni1 Ni2 N4A' 32(4) . . . . ?
N3A Ni1 Ni2 N4A' 1.1(9) . . . . ?
O1 Ni1 Ni2 N4A' 177.7(10) . . . . ?
N3B Ni1 Ni2 N4A' 117.2(8) . . . . ?
N1 Ni1 Ni2 N4A' -91.3(19) . . . . ?
N3C Ni1 Ni2 N4A' -103.8(8) . . . . ?
N3A' Ni1 Ni2 N4A' 21.0(10) . . . . ?
O1' Ni1 Ni2 N2 121(4) . . . . ?
N3A Ni1 Ni2 N2 90.2(18) . . . . ?
O1 Ni1 Ni2 N2 -93.2(19) . . . . ?
N3B Ni1 Ni2 N2 -153.6(18) . . . . ?
N1 Ni1 Ni2 N2 -2(2) . . . . ?
N3C Ni1 Ni2 N2 -14.6(18) . . . . ?
N3A' Ni1 Ni2 N2 110.2(19) . . . . ?
O1' Ni1 Ni2 N4A 13(4) . . . . ?
N3A Ni1 Ni2 N4A -17.9(7) . . . . ?
O1 Ni1 Ni2 N4A 158.7(8) . . . . ?
N3B Ni1 Ni2 N4A 98.2(6) . . . . ?
N1 Ni1 Ni2 N4A -110.3(18) . . . . ?
N3C Ni1 Ni2 N4A -122.7(6) . . . . ?
N3A' Ni1 Ni2 N4A 2.0(9) . . . . ?
O1' Ni1 Ni2 N4B -87(4) . . . . ?
N3A Ni1 Ni2 N4B -117.4(5) . . . . ?
O1 Ni1 Ni2 N4B 59.2(6) . . . . ?
N3B Ni1 Ni2 N4B -1.2(3) . . . . ?
N1 Ni1 Ni2 N4B 150.3(18) . . . . ?
N3C Ni1 Ni2 N4B 137.8(3) . . . . ?
N3A' Ni1 Ni2 N4B -97.4(7) . . . . ?
O1' Ni1 Ni2 N4C 134(4) . . . . ?
N3A Ni1 Ni2 N4C 103.1(5) . . . . ?
O1 Ni1 Ni2 N4C -80.3(6) . . . . ?
N3B Ni1 Ni2 N4C -140.8(3) . . . . ?
N1 Ni1 Ni2 N4C 10.7(18) . . . . ?
N3C Ni1 Ni2 N4C -1.8(3) . . . . ?
N3A' Ni1 Ni2 N4C 123.0(7) . . . . ?
O1' Ni1 N1 C1A 52(4) . . . . ?
N3A Ni1 N1 C1A 12.4(8) . . . . ?
O1 Ni1 N1 C1A -176.4(8) . . . . ?
N3B Ni1 N1 C1A -102.8(7) . . . . ?
N3C Ni1 N1 C1A 117.7(7) . . . . ?
N3A' Ni1 N1 C1A -8.3(10) . . . . ?
Ni2 Ni1 N1 C1A 105.2(18) . . . . ?
O1' Ni1 N1 C1B 172(4) . . . . ?
N3A Ni1 N1 C1B 132.8(8) . . . . ?
O1 Ni1 N1 C1B -56.0(10) . . . . ?
N3B Ni1 N1 C1B 17.6(6) . . . . ?
N3C Ni1 N1 C1B -122.0(7) . . . . ?
N3A' Ni1 N1 C1B 112.1(9) . . . . ?
Ni2 Ni1 N1 C1B -134.5(16) . . . . ?
O1' Ni1 N1 C1C -68(4) . . . . ?
N3A Ni1 N1 C1C -107.4(7) . . . . ?
O1 Ni1 N1 C1C 63.8(10) . . . . ?
N3B Ni1 N1 C1C 137.4(6) . . . . ?
N3C Ni1 N1 C1C -2.1(6) . . . . ?
N3A' Ni1 N1 C1C -128.1(9) . . . . ?
Ni2 Ni1 N1 C1C -15(2) . . . . ?
C1B N1 C1A C2A -154.2(12) . . . . ?
C1C N1 C1A C2A 78.7(13) . . . . ?
Ni1 N1 C1A C2A -38.4(13) . . . . ?
N1 C1A C2A N3A 59.3(17) . . . . ?
C1A C2A N3A C3A 83(2) . . . . ?
C1A C2A N3A Ni1 -47.0(16) . . . . ?
O1' Ni1 N3A C2A -155.5(13) . . . . ?
O1 Ni1 N3A C2A -154.3(11) . . . . ?
N3B Ni1 N3A C2A 103.0(12) . . . . ?
N1 Ni1 N3A C2A 20.3(12) . . . . ?
N3C Ni1 N3A C2A -63.3(13) . . . . ?
N3A' Ni1 N3A C2A 95(3) . . . . ?
Ni2 Ni1 N3A C2A -152.3(12) . . . . ?
O1' Ni1 N3A C3A 77.1(14) . . . . ?
O1 Ni1 N3A C3A 78.3(15) . . . . ?
N3B Ni1 N3A C3A -24.3(15) . . . . ?
N1 Ni1 N3A C3A -107.1(14) . . . . ?
N3C Ni1 N3A C3A 169.4(13) . . . . ?
N3A' Ni1 N3A C3A -32(2) . . . . ?
Ni2 Ni1 N3A C3A 80.4(14) . . . . ?
C2A N3A C3A C4A 157.7(15) . . . . ?
Ni1 N3A C3A C4A -79.7(18) . . . . ?
N3A C3A C4A C9A -18(2) . . . . ?
N3A C3A C4A C5A 159.2(13) . . . . ?
O1' Ni1 N3A' C3A' -25(2) . . . . ?
N3A Ni1 N3A' C3A' 47(2) . . . . ?
O1 Ni1 N3A' C3A' -38(3) . . . . ?
N3B Ni1 N3A' C3A' -126(2) . . . . ?
N1 Ni1 N3A' C3A' 150(2) . . . . ?
N3C Ni1 N3A' C3A' 72(2) . . . . ?
Ni2 Ni1 N3A' C3A' -23(2) . . . . ?
O1' Ni1 N3A' C2A' -147.3(17) . . . . ?
N3A Ni1 N3A' C2A' -76(3) . . . . ?
O1 Ni1 N3A' C2A' -160.9(14) . . . . ?
N3B Ni1 N3A' C2A' 110.9(17) . . . . ?
N1 Ni1 N3A' C2A' 26.9(16) . . . . ?
N3C Ni1 N3A' C2A' -50.7(19) . . . . ?
Ni2 Ni1 N3A' C2A' -146.1(16) . . . . ?
C9A C4A C5A C6A 1.0(15) . . . . ?
C3A C4A C5A C6A -176.7(11) . . . . ?
C4A C5A C6A C7A -0.9(16) . . . . ?
C5A C6A C7A C8A 0.0(16) . . . . ?
C5A C4A C9A C8A -0.1(15) . . . . ?
C3A C4A C9A C8A 176.8(13) . . . . ?
C4A C9A C8A C7A -0.8(16) . . . . ?
C4A C9A C8A C10A 168.8(10) . . . . ?
C6A C7A C8A C9A 0.9(16) . . . . ?
C6A C7A C8A C10A -165.0(14) . . . . ?
C9A C8A C10A N4A 126.4(14) . . . . ?
C7A C8A C10A N4A -66.4(19) . . . . ?
C8A C10A N4A C11A 166.4(12) . . . . ?
C8A C10A N4A Ni2 -81.9(17) . . . . ?
O2' Ni2 N4A C10A 34.3(18) . . . . ?
O2 Ni2 N4A C10A 26.3(15) . . . . ?
N4A' Ni2 N4A C10A -40(2) . . . . ?
N2 Ni2 N4A C10A -149.2(15) . . . . ?
N4B Ni2 N4A C10A 127.1(14) . . . . ?
N4C Ni2 N4A C10A -71.7(15) . . . . ?
Ni1 Ni2 N4A C10A 23.4(15) . . . . ?
O2' Ni2 N4A C11A 148.1(10) . . . . ?
O2 Ni2 N4A C11A 140.1(10) . . . . ?
N4A' Ni2 N4A C11A 74(3) . . . . ?
N2 Ni2 N4A C11A -35.3(10) . . . . ?
N4B Ni2 N4A C11A -119.0(10) . . . . ?
N4C Ni2 N4A C11A 42.2(12) . . . . ?
Ni1 Ni2 N4A C11A 137.3(9) . . . . ?
C10A N4A C11A C12A -175.0(13) . . . . ?
Ni2 N4A C11A C12A 60.2(11) . . . . ?
O2' Ni2 N4A' C10' -84(2) . . . . ?
O2 Ni2 N4A' C10' -80(2) . . . . ?
N2 Ni2 N4A' C10' 103(2) . . . . ?
N4A Ni2 N4A' C10' 34(2) . . . . ?
N4B Ni2 N4A' C10' 19(2) . . . . ?
N4C Ni2 N4A' C10' -174(2) . . . . ?
Ni1 Ni2 N4A' C10' -85(2) . . . . ?
N4A C11A C12A N2 -62.8(13) . . . . ?
C11A C12A N2 C12B 146.9(9) . . . . ?
C11A C12A N2 C12C -87.4(11) . . . . ?
C11A C12A N2 Ni2 31.8(11) . . . . ?
O2' Ni2 N2 C12A 177.5(12) . . . . ?
O2 Ni2 N2 C12A -50(4) . . . . ?
N4A' Ni2 N2 C12A -16.4(11) . . . . ?
N4A Ni2 N2 C12A 3.7(9) . . . . ?
N4B Ni2 N2 C12A 101.4(8) . . . . ?
N4C Ni2 N2 C12A -118.6(8) . . . . ?
Ni1 Ni2 N2 C12A -105.6(17) . . . . ?
O2' Ni2 N2 C12B 58.5(14) . . . . ?
O2 Ni2 N2 C12B -169(3) . . . . ?
N4A' Ni2 N2 C12B -135.4(10) . . . . ?
N4A Ni2 N2 C12B -115.3(8) . . . . ?
N4B Ni2 N2 C12B -17.6(6) . . . . ?
N4C Ni2 N2 C12B 122.4(6) . . . . ?
Ni1 Ni2 N2 C12B 135.4(16) . . . . ?
O2' Ni2 N2 C12C -61.4(14) . . . . ?
O2 Ni2 N2 C12C 71(4) . . . . ?
N4A' Ni2 N2 C12C 104.7(10) . . . . ?
N4A Ni2 N2 C12C 124.8(9) . . . . ?
N4B Ni2 N2 C12C -137.5(7) . . . . ?
N4C Ni2 N2 C12C 2.6(7) . . . . ?
Ni1 Ni2 N2 C12C 15(2) . . . . ?
C1A N1 C1B C2B 75.0(11) . . . . ?
C1C N1 C1B C2B -158.2(9) . . . . ?
Ni1 N1 C1B C2B -41.5(9) . . . . ?
N1 C1B C2B N3B 52.1(11) . . . . ?
C1B C2B N3B C3B -172.4(8) . . . . ?
C1B C2B N3B Ni1 -34.4(10) . . . . ?
O1' Ni1 N3B C2B -167.7(7) . . . . ?
N3A Ni1 N3B C2B -75.0(8) . . . . ?
O1 Ni1 N3B C2B 159.7(7) . . . . ?
N1 Ni1 N3B C2B 9.4(6) . . . . ?
N3C Ni1 N3B C2B 84.9(8) . . . . ?
N3A' Ni1 N3B C2B -72.2(9) . . . . ?
Ni2 Ni1 N3B C2B -174.2(6) . . . . ?
O1' Ni1 N3B C3B -35.7(8) . . . . ?
N3A Ni1 N3B C3B 57.0(9) . . . . ?
O1 Ni1 N3B C3B -68.4(7) . . . . ?
N1 Ni1 N3B C3B 141.3(7) . . . . ?
N3C Ni1 N3B C3B -143.1(7) . . . . ?
N3A' Ni1 N3B C3B 59.7(9) . . . . ?
Ni2 Ni1 N3B C3B -42.2(7) . . . . ?
C2B N3B C3B C4B -147.4(9) . . . . ?
Ni1 N3B C3B C4B 81.6(9) . . . . ?
N3B C3B C4B C5B 74.2(11) . . . . ?
N3B C3B C4B C9B -109.1(10) . . . . ?
C9B C4B C5B C6B -0.8(15) . . . . ?
C3B C4B C5B C6B 176.0(9) . . . . ?
C4B C5B C6B C7B 0.9(16) . . . . ?
C5B C6B C7B C8B -0.7(16) . . . . ?
C6B C7B C8B C9B 0.3(15) . . . . ?
C6B C7B C8B C10B -179.1(9) . . . . ?
C7B C8B C9B C4B -0.1(15) . . . . ?
C10B C8B C9B C4B 179.2(9) . . . . ?
C5B C4B C9B C8B 0.4(14) . . . . ?
C3B C4B C9B C8B -176.4(9) . . . . ?
C9B C8B C10B N4B 105.8(11) . . . . ?
C7B C8B C10B N4B -74.9(12) . . . . ?
C8B C10B N4B C11B 150.7(9) . . . . ?
C8B C10B N4B Ni2 -81.0(10) . . . . ?
O2' Ni2 N4B C11B -163.3(8) . . . . ?
O2 Ni2 N4B C11B 167.6(6) . . . . ?
N4A' Ni2 N4B C11B 77.0(10) . . . . ?
N2 Ni2 N4B C11B -9.6(6) . . . . ?
N4A Ni2 N4B C11B 71.7(8) . . . . ?
N4C Ni2 N4B C11B -83.7(7) . . . . ?
Ni1 Ni2 N4B C11B 174.0(6) . . . . ?
O2' Ni2 N4B C10B 66.3(9) . . . . ?
O2 Ni2 N4B C10B 37.1(8) . . . . ?
N4A' Ni2 N4B C10B -53.5(11) . . . . ?
N2 Ni2 N4B C10B -140.1(7) . . . . ?
N4A Ni2 N4B C10B -58.8(8) . . . . ?
N4C Ni2 N4B C10B 145.9(7) . . . . ?
Ni1 Ni2 N4B C10B 43.5(7) . . . . ?
C10B N4B C11B C12B 171.9(9) . . . . ?
Ni2 N4B C11B C12B 35.5(10) . . . . ?
C12A N2 C12B C11B -73.9(11) . . . . ?
C12C N2 C12B C11B 160.5(8) . . . . ?
Ni2 N2 C12B C11B 42.8(9) . . . . ?
N4B C11B C12B N2 -54.4(12) . . . . ?
C1A N1 C1C C2C -144.7(9) . . . . ?
C1B N1 C1C C2C 87.8(10) . . . . ?
Ni1 N1 C1C C2C -27.9(9) . . . . ?
N1 C1C C2C N3C 57.3(11) . . . . ?
C1C C2C N3C C3C 85.2(10) . . . . ?
C1C C2C N3C Ni1 -53.9(9) . . . . ?
O1' Ni1 N3C C3C 74.0(9) . . . . ?
N3A Ni1 N3C C3C -14.3(10) . . . . ?
O1 Ni1 N3C C3C 108.5(9) . . . . ?
N3B Ni1 N3C C3C -175.4(7) . . . . ?
N1 Ni1 N3C C3C -99.9(8) . . . . ?
N3A' Ni1 N3C C3C -23.5(12) . . . . ?
Ni2 Ni1 N3C C3C 78.5(8) . . . . ?
O1' Ni1 N3C C2C -155.7(7) . . . . ?
N3A Ni1 N3C C2C 116.0(7) . . . . ?
O1 Ni1 N3C C2C -121.2(7) . . . . ?
N3B Ni1 N3C C2C -45.2(8) . . . . ?
N1 Ni1 N3C C2C 30.4(6) . . . . ?
N3A' Ni1 N3C C2C 106.8(9) . . . . ?
Ni2 Ni1 N3C C2C -151.2(6) . . . . ?
C2C N3C C3C C4C -178.7(8) . . . . ?
Ni1 N3C C3C C4C -53.0(12) . . . . ?
N3C C3C C4C C9C -69.1(12) . . . . ?
N3C C3C C4C C5C 116.1(10) . . . . ?
C9C C4C C5C C6C 0.6(15) . . . . ?
C3C C4C C5C C6C 175.4(9) . . . . ?
C4C C5C C6C C7C -0.1(16) . . . . ?
C5C C6C C7C C8C 0.4(16) . . . . ?
C6C C7C C8C C9C -1.1(15) . . . . ?
C6C C7C C8C C10C -176.8(9) . . . . ?
C5C C4C C9C C8C -1.4(14) . . . . ?
C3C C4C C9C C8C -176.1(9) . . . . ?
C7C C8C C9C C4C 1.6(14) . . . . ?
C10C C8C C9C C4C 177.3(9) . . . . ?
C9C C8C C10C N4C 61.8(12) . . . . ?
C7C C8C C10C N4C -122.6(10) . . . . ?
C8C C10C N4C C11C -176.2(8) . . . . ?
C8C C10C N4C Ni2 59.3(11) . . . . ?
O2' Ni2 N4C C11C 125.6(8) . . . . ?
O2 Ni2 N4C C11C 155.3(6) . . . . ?
N4A' Ni2 N4C C11C -118.0(9) . . . . ?
N2 Ni2 N4C C11C -30.0(6) . . . . ?
N4A Ni2 N4C C11C -106.7(8) . . . . ?
N4B Ni2 N4C C11C 44.5(8) . . . . ?
Ni1 Ni2 N4C C11C 151.7(6) . . . . ?
O2' Ni2 N4C C10C -105.7(9) . . . . ?
O2 Ni2 N4C C10C -76.1(8) . . . . ?
N4A' Ni2 N4C C10C 10.6(11) . . . . ?
N2 Ni2 N4C C10C 98.6(8) . . . . ?
N4A Ni2 N4C C10C 22.0(10) . . . . ?
N4B Ni2 N4C C10C 173.2(7) . . . . ?
Ni1 Ni2 N4C C10C -79.6(7) . . . . ?
C10C N4C C11C C12C -82.9(11) . . . . ?
Ni2 N4C C11C C12C 53.5(9) . . . . ?
N4C C11C C12C N2 -55.0(12) . . . . ?
C12A N2 C12C C11C 144.8(9) . . . . ?
C12B N2 C12C C11C -89.7(10) . . . . ?
Ni2 N2 C12C C11C 26.0(10) . . . . ?
O2 C1 O1 Ni1 -14(3) . . . . ?
O3 C1 O1 Ni1 174.7(10) . . . . ?
O1' Ni1 O1 C1 7.7(15) . . . . ?
N3A Ni1 O1 C1 5.7(18) . . . . ?
N3B Ni1 O1 C1 123.1(16) . . . . ?
N1 Ni1 O1 C1 -163.8(13) . . . . ?
N3C Ni1 O1 C1 -97.4(16) . . . . ?
N3A' Ni1 O1 C1 31.3(19) . . . . ?
Ni2 Ni1 O1 C1 1.6(12) . . . . ?
O1 C1 O2 Ni2 179.0(13) . . . . ?
O3 C1 O2 Ni2 -8.6(12) . . . . ?
O2' Ni2 O2 C1 3.8(11) . . . . ?
N4A' Ni2 O2 C1 -169.4(12) . . . . ?
N2 Ni2 O2 C1 -136(3) . . . . ?
N4A Ni2 O2 C1 171.1(10) . . . . ?
N4B Ni2 O2 C1 73.2(9) . . . . ?
N4C Ni2 O2 C1 -67.7(9) . . . . ?
Ni1 Ni2 O2 C1 -34(2) . . . . ?
O1 C1 O3 C2 -2.3(16) . . . . ?
O2 C1 O3 C2 -176.0(9) . . . . ?
